data_4032863
loop_
_publ_author_name
'Chen, Jiteng'
'Zhao, Xiaoming'
'Dan, Wenyan'

_publ_section_title
;
 Diasteroselective and Enantioselective Ir-Catalyzed Allylic Substitutions
 of 1-Substituted 1-Fluoro-1-(arenesulfonyl)methylene Derivatives.
;
_journal_issue 19
_journal_name_full 'The Journal of organic chemistry'
_journal_page_first 10693
_journal_page_last 10698
_journal_paper_doi 10.1021/acs.joc.7b01782
_journal_volume 82
_journal_year 2017
_chemical_absolute_configuration rmad
_chemical_formula_sum 'C18 H16 Br F O4 S'
_chemical_formula_weight 427.28
_space_group_crystal_system orthorhombic
_space_group_IT_number 19
_space_group_name_Hall 'P 2ac 2ab'
_space_group_name_H-M_alt 'P 21 21 21'
_symmetry_space_group_name_Hall 'P 2ac 2ab'
_symmetry_space_group_name_H-M 'P 21 21 21'
_atom_sites_solution_hydrogens geom
_audit_creation_method SHELXL-2014/7
_cell_angle_alpha 90
_cell_angle_beta 90
_cell_angle_gamma 90
_cell_formula_units_Z 4
_cell_length_a 8.5286(4)
_cell_length_b 10.1752(4)
_cell_length_c 21.0585(7)
_cell_measurement_reflns_used 9929
_cell_measurement_temperature 296(2)
_cell_measurement_theta_max 27.43
_cell_measurement_theta_min 3.07
_cell_volume 1827.46(13)
_computing_cell_refinement 'Bruker SAINT'
_computing_data_collection 'Bruker APEX3'
_computing_data_reduction 'Bruker SAINT'
_computing_molecular_graphics 'Bruker SHELXTL'
_computing_publication_material 'Bruker SHELXTL'
_computing_structure_refinement 'SHELXL-2014/7 (Sheldrick, 2014)'
_computing_structure_solution 'SHELXS-97 (Sheldrick 2008)'
_diffrn_ambient_temperature 296(2)
_diffrn_measured_fraction_theta_full 0.997
_diffrn_measured_fraction_theta_max 0.995
_diffrn_measurement_device_type 'Bruker APEX-III CMOS'
_diffrn_measurement_method '\f and \w scans'
_diffrn_radiation_type MoK\a
_diffrn_radiation_wavelength 0.71073
_diffrn_reflns_av_R_equivalents 0.0259
_diffrn_reflns_av_unetI/netI 0.0200
_diffrn_reflns_Laue_measured_fraction_full 0.997
_diffrn_reflns_Laue_measured_fraction_max 0.995
_diffrn_reflns_limit_h_max 11
_diffrn_reflns_limit_h_min -10
_diffrn_reflns_limit_k_max 13
_diffrn_reflns_limit_k_min -13
_diffrn_reflns_limit_l_max 25
_diffrn_reflns_limit_l_min -27
_diffrn_reflns_number 27907
_diffrn_reflns_point_group_measured_fraction_full 0.998
_diffrn_reflns_point_group_measured_fraction_max 0.994
_diffrn_reflns_theta_full 25.242
_diffrn_reflns_theta_max 27.491
_diffrn_reflns_theta_min 3.074
_exptl_absorpt_coefficient_mu 2.392
_exptl_absorpt_correction_type multi-scan
_exptl_absorpt_process_details sadabs
_exptl_crystal_colour colourless
_exptl_crystal_density_diffrn 1.553
_exptl_crystal_description block
_exptl_crystal_F_000 864
_exptl_crystal_size_max 0.400
_exptl_crystal_size_mid 0.380
_exptl_crystal_size_min 0.300
_exptl_transmission_factor_max 0.7449
_exptl_transmission_factor_min 0.6026
_refine_diff_density_max 0.187
_refine_diff_density_min -0.345
_refine_diff_density_rms 0.044
_refine_ls_abs_structure_details
; 
 Flack x determined using 1372 quotients [(I+)-(I-)]/[(I+)+(I-)] 
 (Parsons, Flack and Wagner, Acta Cryst. B69 (2013) 249-259). 
;
_refine_ls_abs_structure_Flack 0.000(2)
_refine_ls_extinction_method none
_refine_ls_goodness_of_fit_ref 1.061
_refine_ls_hydrogen_treatment constr
_refine_ls_matrix_type full
_refine_ls_number_parameters 227
_refine_ls_number_reflns 4168
_refine_ls_number_restraints 6
_refine_ls_restrained_S_all 1.064
_refine_ls_R_factor_all 0.0370
_refine_ls_R_factor_gt 0.0289
_refine_ls_shift/su_max 0.000
_refine_ls_shift/su_mean 0.000
_refine_ls_structure_factor_coef Fsqd
_refine_ls_weighting_details 'w=1/[\s^2^(Fo^2^)+(0.0266P)^2^+0.5378P] where P=(Fo^2^+2Fc^2^)/3'
_refine_ls_weighting_scheme calc
_refine_ls_wR_factor_gt 0.0616
_refine_ls_wR_factor_ref 0.0640
_reflns_Friedel_coverage 0.744
_reflns_Friedel_fraction_full 0.999
_reflns_Friedel_fraction_max 0.993
_reflns_number_gt 3652
_reflns_number_total 4168
_reflns_threshold_expression 'I > 2\s(I)'
_cod_data_source_file jo7b01782_si_002.cif
_cod_data_source_block mo_161021a
_cod_depositor_comments 'Adding full bibliography for 4032862--4032863.cif.'
_cod_database_code 4032863
_shelx_shelxl_version_number 2014/7
_shelx_space_group_comment
; 
The symmetry employed for this shelxl refinement is uniquely defined 
by the following loop, which should always be used as a source of 
symmetry information in preference to the above space-group names. 
They are only intended as comments. 
;
_shelx_estimated_absorpt_t_min 0.448
_shelx_estimated_absorpt_t_max 0.534

loop_
_space_group_symop_operation_xyz
'x, y, z'
'-x+1/2, -y, z+1/2'
'-x, y+1/2, -z+1/2'
'x+1/2, -y+1/2, -z'

loop_
_atom_site_label
_atom_site_type_symbol
_atom_site_fract_x
_atom_site_fract_y
_atom_site_fract_z
_atom_site_U_iso_or_equiv
_atom_site_adp_type
_atom_site_occupancy
_atom_site_site_symmetry_order
_atom_site_calc_flag
_atom_site_refinement_flags_posn
_atom_site_refinement_flags_adp
Br1 Br 0.32153(4) 0.55753(5) 0.02629(2) 0.06784(14) Uani 1 1 d . .
S1 S 0.92521(7) 0.56489(9) 0.35832(3) 0.03776(16) Uani 1 1 d . .
F1 F 0.7555(2) 0.72339(16) 0.29074(8) 0.0436(4) Uani 1 1 d . .
O1 O 0.9956(3) 0.4386(3) 0.34928(10) 0.0543(6) Uani 1 1 d . .
C1 C 0.8082(3) 0.5627(3) 0.42732(11) 0.0374(6) Uani 1 1 d . .
O2 O 1.0204(3) 0.6804(2) 0.35926(11) 0.0515(6) Uani 1 1 d . .
C2 C 0.7665(4) 0.6810(3) 0.45455(14) 0.0427(7) Uani 1 1 d . .
H2 H 0.8034 0.7598 0.4380 0.051 Uiso 1 1 calc R U
O3 O 0.6238(3) 0.4011(2) 0.31211(11) 0.0537(6) Uani 1 1 d . .
C3 C 0.6684(4) 0.6800(4) 0.50714(15) 0.0548(9) Uani 1 1 d . .
H3 H 0.6393 0.7587 0.5262 0.066 Uiso 1 1 calc R U
O4 O 0.5170(3) 0.6009(2) 0.32458(13) 0.0597(7) Uani 1 1 d . .
C4 C 0.6144(4) 0.5636(4) 0.53103(15) 0.0576(9) Uani 1 1 d . .
H4 H 0.5483 0.5639 0.5661 0.069 Uiso 1 1 calc R U
C5 C 0.6569(4) 0.4457(4) 0.50371(15) 0.0578(9) Uani 1 1 d . .
H5 H 0.6200 0.3671 0.5205 0.069 Uiso 1 1 calc R U
C6 C 0.7547(4) 0.4444(4) 0.45117(14) 0.0482(7) Uani 1 1 d . .
H6 H 0.7838 0.3654 0.4323 0.058 Uiso 1 1 calc R U
C7 C 0.6305(3) 0.5196(3) 0.31064(13) 0.0395(7) Uani 1 1 d . .
C8 C 0.3693(4) 0.5405(6) 0.3440(3) 0.1024(18) Uani 1 1 d . U
H8A H 0.2902 0.6072 0.3480 0.154 Uiso 1 1 calc R U
H8B H 0.3832 0.4974 0.3842 0.154 Uiso 1 1 calc R U
H8C H 0.3374 0.4773 0.3127 0.154 Uiso 1 1 calc R U
C9 C 0.7811(3) 0.5893(3) 0.29281(13) 0.0343(6) Uani 1 1 d . .
C10 C 0.8467(3) 0.5408(3) 0.22893(12) 0.0372(6) Uani 1 1 d . .
H10 H 0.8764 0.4484 0.2343 0.045 Uiso 1 1 calc R U
C11 C 0.9915(4) 0.6153(4) 0.20945(15) 0.0502(8) Uani 1 1 d . .
H11 H 0.9861 0.7065 0.2077 0.060 Uiso 1 1 calc R U
C12 C 1.1244(5) 0.5590(6) 0.19482(18) 0.0777(11) Uani 1 1 d . .
H12A H 1.1332 0.4680 0.1961 0.093 Uiso 1 1 calc R U
H12B H 1.2102 0.6100 0.1831 0.093 Uiso 1 1 calc R U
C13 C 0.7178(3) 0.5463(3) 0.17898(12) 0.0374(6) Uani 1 1 d . .
C14 C 0.6388(4) 0.4333(4) 0.16185(14) 0.0485(7) Uani 1 1 d . .
H14 H 0.6658 0.3540 0.1809 0.058 Uiso 1 1 calc R U
C15 C 0.5203(4) 0.4357(4) 0.11688(16) 0.0547(8) Uani 1 1 d . .
H15 H 0.4675 0.3590 0.1059 0.066 Uiso 1 1 calc R U
C16 C 0.4822(3) 0.5524(4) 0.08888(13) 0.0462(7) Uani 1 1 d . .
C17 C 0.5572(4) 0.6668(4) 0.10541(16) 0.0556(9) Uani 1 1 d . .
H17 H 0.5291 0.7460 0.0865 0.067 Uiso 1 1 calc R U
C18 C 0.6751(5) 0.6627(3) 0.15043(15) 0.0538(8) Uani 1 1 d . .
H18 H 0.7265 0.7400 0.1616 0.065 Uiso 1 1 calc R U

loop_
_atom_site_aniso_label
_atom_site_aniso_U_11
_atom_site_aniso_U_22
_atom_site_aniso_U_33
_atom_site_aniso_U_23
_atom_site_aniso_U_13
_atom_site_aniso_U_12
Br1 0.0595(2) 0.0829(3) 0.0611(2) -0.0078(2) -0.02082(17) 0.0033(2)
S1 0.0261(3) 0.0521(4) 0.0351(3) -0.0110(4) -0.0008(2) 0.0027(3)
F1 0.0439(9) 0.0351(9) 0.0517(10) -0.0070(7) 0.0036(8) -0.0002(7)
O1 0.0482(12) 0.0651(14) 0.0497(12) -0.0123(13) -0.0018(9) 0.0223(14)
C1 0.0293(12) 0.0517(16) 0.0311(12) -0.0056(13) -0.0033(10) 0.0020(15)
O2 0.0350(11) 0.0695(15) 0.0501(12) -0.0179(12) 0.0039(10) -0.0144(11)
C2 0.0375(15) 0.0522(18) 0.0385(15) -0.0058(13) 0.0000(12) 0.0038(15)
O3 0.0584(15) 0.0472(14) 0.0556(13) 0.0014(10) 0.0026(11) -0.0135(11)
C3 0.052(2) 0.072(2) 0.0410(16) -0.0093(16) 0.0080(16) 0.014(2)
O4 0.0265(10) 0.0640(15) 0.0885(18) 0.0115(13) 0.0046(11) -0.0009(10)
C4 0.0445(16) 0.091(3) 0.0375(15) 0.003(2) 0.0062(13) 0.008(2)
C5 0.0530(19) 0.075(2) 0.0454(16) 0.0148(19) -0.0053(15) -0.008(2)
C6 0.0499(17) 0.0526(18) 0.0421(15) -0.0018(16) -0.0051(13) 0.0008(19)
C7 0.0364(16) 0.048(2) 0.0337(14) 0.0003(12) -0.0072(12) -0.0043(13)
C8 0.0297(18) 0.113(4) 0.165(5) 0.040(4) 0.019(2) -0.005(2)
C9 0.0314(13) 0.0352(16) 0.0363(13) -0.0043(11) -0.0022(11) 0.0007(11)
C10 0.0422(15) 0.0359(15) 0.0336(13) -0.0053(12) 0.0021(11) 0.0006(13)
C11 0.0471(19) 0.063(2) 0.0406(16) -0.0024(14) 0.0067(14) -0.0029(16)
C12 0.054(2) 0.111(3) 0.068(2) -0.002(3) 0.0207(18) 0.007(2)
C13 0.0423(15) 0.0383(15) 0.0315(13) -0.0055(13) 0.0007(10) 0.0000(13)
C14 0.0587(19) 0.0403(16) 0.0463(16) -0.0019(15) -0.0075(14) -0.0056(17)
C15 0.0602(19) 0.0502(19) 0.0536(18) -0.0040(18) -0.0089(15) -0.0126(19)
C16 0.0425(15) 0.0595(19) 0.0367(14) -0.0092(16) -0.0014(12) 0.0026(17)
C17 0.069(2) 0.0453(19) 0.0524(19) -0.0022(16) -0.0179(17) 0.0092(18)
C18 0.071(2) 0.0395(16) 0.0512(18) -0.0082(14) -0.0146(18) -0.0048(18)

loop_
_atom_type_symbol
_atom_type_description
_atom_type_scat_dispersion_real
_atom_type_scat_dispersion_imag
_atom_type_scat_source
C C 0.0033 0.0016 'International Tables Vol C Tables 4.2.6.8 and 6.1.1.4'
H H 0.0000 0.0000 'International Tables Vol C Tables 4.2.6.8 and 6.1.1.4'
O O 0.0106 0.0060 'International Tables Vol C Tables 4.2.6.8 and 6.1.1.4'
F F 0.0171 0.0103 'International Tables Vol C Tables 4.2.6.8 and 6.1.1.4'
S S 0.1246 0.1234 'International Tables Vol C Tables 4.2.6.8 and 6.1.1.4'
Br Br -0.2901 2.4595 'International Tables Vol C Tables 4.2.6.8 and 6.1.1.4'

loop_
_geom_angle_atom_site_label_1
_geom_angle_atom_site_label_2
_geom_angle_atom_site_label_3
_geom_angle
O2 S1 O1 120.15(14)
O2 S1 C1 108.71(14)
O1 S1 C1 109.63(15)
O2 S1 C9 105.97(14)
O1 S1 C9 107.31(13)
C1 S1 C9 103.80(12)
C2 C1 C6 121.6(3)
C2 C1 S1 118.5(2)
C6 C1 S1 119.8(2)
C1 C2 C3 118.7(3)
C1 C2 H2 120.6
C3 C2 H2 120.6
C4 C3 C2 120.2(3)
C4 C3 H3 119.9
C2 C3 H3 119.9
C7 O4 C8 115.8(3)
C3 C4 C5 120.8(3)
C3 C4 H4 119.6
C5 C4 H4 119.6
C4 C5 C6 120.0(4)
C4 C5 H5 120.0
C6 C5 H5 120.0
C1 C6 C5 118.7(3)
C1 C6 H6 120.6
C5 C6 H6 120.6
O3 C7 O4 126.3(3)
O3 C7 C9 120.9(3)
O4 C7 C9 112.8(3)
O4 C8 H8A 109.5
O4 C8 H8B 109.5
H8A C8 H8B 109.5
O4 C8 H8C 109.5
H8A C8 H8C 109.5
H8B C8 H8C 109.5
F1 C9 C7 109.6(2)
F1 C9 C10 110.3(2)
C7 C9 C10 112.0(2)
F1 C9 S1 105.02(17)
C7 C9 S1 108.24(19)
C10 C9 S1 111.40(19)
C11 C10 C13 112.7(2)
C11 C10 C9 112.0(2)
C13 C10 C9 109.3(2)
C11 C10 H10 107.6
C13 C10 H10 107.6
C9 C10 H10 107.6
C12 C11 C10 123.7(4)
C12 C11 H11 118.1
C10 C11 H11 118.1
C11 C12 H12A 120.0
C11 C12 H12B 120.0
H12A C12 H12B 120.0
C18 C13 C14 118.3(3)
C18 C13 C10 121.6(3)
C14 C13 C10 120.1(3)
C13 C14 C15 121.3(3)
C13 C14 H14 119.3
C15 C14 H14 119.3
C16 C15 C14 118.9(3)
C16 C15 H15 120.5
C14 C15 H15 120.5
C15 C16 C17 121.1(3)
C15 C16 Br1 119.7(3)
C17 C16 Br1 119.2(3)
C16 C17 C18 119.2(3)
C16 C17 H17 120.4
C18 C17 H17 120.4
C13 C18 C17 121.1(3)
C13 C18 H18 119.4
C17 C18 H18 119.4

loop_
_geom_bond_atom_site_label_1
_geom_bond_atom_site_label_2
_geom_bond_distance
Br1 C16 1.902(3)
S1 O2 1.429(2)
S1 O1 1.431(3)
S1 C1 1.763(3)
S1 C9 1.864(3)
F1 C9 1.382(3)
C1 C2 1.380(4)
C1 C6 1.382(5)
C2 C3 1.388(4)
C2 H2 0.9300
O3 C7 1.207(4)
C3 C4 1.366(5)
C3 H3 0.9300
O4 C7 1.306(4)
O4 C8 1.460(4)
C4 C5 1.379(6)
C4 H4 0.9300
C5 C6 1.386(5)
C5 H5 0.9300
C6 H6 0.9300
C7 C9 1.515(4)
C8 H8A 0.9600
C8 H8B 0.9600
C8 H8C 0.9600
C9 C10 1.538(4)
C10 C11 1.507(4)
C10 C13 1.523(4)
C10 H10 0.9800
C11 C12 1.307(5)
C11 H11 0.9300
C12 H12A 0.9300
C12 H12B 0.9300
C13 C18 1.377(4)
C13 C14 1.380(4)
C14 C15 1.386(5)
C14 H14 0.9300
C15 C16 1.365(5)
C15 H15 0.9300
C16 C17 1.373(5)
C17 C18 1.382(5)
C17 H17 0.9300
C18 H18 0.9300

loop_
_geom_torsion_atom_site_label_1
_geom_torsion_atom_site_label_2
_geom_torsion_atom_site_label_3
_geom_torsion_atom_site_label_4
_geom_torsion
O2 S1 C1 C2 28.7(3)
O1 S1 C1 C2 161.8(2)
C9 S1 C1 C2 -83.8(2)
O2 S1 C1 C6 -154.2(2)
O1 S1 C1 C6 -21.1(3)
C9 S1 C1 C6 93.3(2)
C6 C1 C2 C3 0.0(4)
S1 C1 C2 C3 177.0(2)
C1 C2 C3 C4 -0.2(5)
C2 C3 C4 C5 0.4(5)
C3 C4 C5 C6 -0.4(5)
C2 C1 C6 C5 0.0(4)
S1 C1 C6 C5 -177.0(2)
C4 C5 C6 C1 0.2(5)
C8 O4 C7 O3 0.4(5)
C8 O4 C7 C9 -178.3(3)
O3 C7 C9 F1 176.2(3)
O4 C7 C9 F1 -5.0(3)
O3 C7 C9 C10 53.5(4)
O4 C7 C9 C10 -127.8(3)
O3 C7 C9 S1 -69.8(3)
O4 C7 C9 S1 109.0(2)
O2 S1 C9 F1 -31.4(2)
O1 S1 C9 F1 -160.89(18)
C1 S1 C9 F1 83.1(2)
O2 S1 C9 C7 -148.40(19)
O1 S1 C9 C7 82.1(2)
C1 S1 C9 C7 -34.0(2)
O2 S1 C9 C10 88.0(2)
O1 S1 C9 C10 -41.5(2)
C1 S1 C9 C10 -157.5(2)
F1 C9 C10 C11 54.5(3)
C7 C9 C10 C11 176.9(3)
S1 C9 C10 C11 -61.7(3)
F1 C9 C10 C13 -71.1(3)
C7 C9 C10 C13 51.3(3)
S1 C9 C10 C13 172.70(19)
C13 C10 C11 C12 -110.2(4)
C9 C10 C11 C12 126.1(4)
C11 C10 C13 C18 -46.9(4)
C9 C10 C13 C18 78.3(4)
C11 C10 C13 C14 134.0(3)
C9 C10 C13 C14 -100.8(3)
C18 C13 C14 C15 0.4(5)
C10 C13 C14 C15 179.5(3)
C13 C14 C15 C16 0.4(5)
C14 C15 C16 C17 -1.2(5)
C14 C15 C16 Br1 179.3(2)
C15 C16 C17 C18 1.1(5)
Br1 C16 C17 C18 -179.4(3)
C14 C13 C18 C17 -0.5(5)
C10 C13 C18 C17 -179.6(3)
C16 C17 C18 C13 -0.2(5)
